data_2105891
loop_
_publ_author_name
'Allan, David R.'
'Bailey, Daniel'
'Bird, Nigel'
'Blake, Alexander J.'
'Champness, Neil R.'
'Huang, Deguang'
'Keane, Conal P.'
'McMaster, Jonathan'
'Prior, Timothy J.'
'Tidey, Jeremiah P.'
'Schr\"oder, Martin'

_publ_section_title
;
 High-pressure studies of palladium and platinum thioether macrocyclic
 dihalide complexes
;
_journal_coeditor_code XK5015
_journal_issue 3
_journal_name_full 'Acta Crystallographica Section B'
_journal_page_first 469
_journal_page_last 486
_journal_paper_doi 10.1107/S2052520614008786
_journal_volume 70
_journal_year 2014
_chemical_formula_moiety 'C6 H12 Cl2 Pt S3'
_chemical_formula_sum 'C6 H12 Cl2 Pt S3'
_chemical_formula_weight 446.33
_chemical_name_systematic
;
 ?
;
_space_group_IT_number 19
_symmetry_cell_setting orthorhombic
_symmetry_space_group_name_Hall 'P 2ac 2ab'
_symmetry_space_group_name_H-M 'P 21 21 21'
_atom_sites_solution_hydrogens geom
_atom_sites_solution_primary isomor
_audit_creation_method SHELXL97
_cell_angle_alpha 90.00
_cell_angle_beta 90.00
_cell_angle_gamma 90.00
_cell_formula_units_Z 4
_cell_length_a 7.0875(3)
_cell_length_b 11.4434(3)
_cell_length_c 11.663(2)
_cell_measurement_pressure 4190000
_cell_measurement_reflns_used 1568
_cell_measurement_temperature 296(2)
_cell_measurement_theta_max 25.997
_cell_measurement_theta_min 3.287
_cell_volume 945.93(17)
_computing_cell_refinement 'Bruker SAINT (Bruker, 2004)'
_computing_data_collection 'Bruker APEX2 (Bruker, 2004)'
_computing_data_reduction 'Bruker SAINT'
_computing_structure_refinement 'SHELXL97 (Sheldrick, 2008)'
_diffrn_ambient_temperature 296(2)
_diffrn_measured_fraction_theta_full 0.296
_diffrn_measured_fraction_theta_max 0.296
_diffrn_measurement_device_type 'Bruker APEXII CCD area detector'
_diffrn_radiation_monochromator silicon
_diffrn_radiation_source 'Daresbury SRS Station 16.2 SMX'
_diffrn_radiation_type synchrotron
_diffrn_radiation_wavelength 0.8004
_diffrn_reflns_av_R_equivalents 0.080
_diffrn_reflns_av_sigmaI/netI 0.056
_diffrn_reflns_limit_h_max 7
_diffrn_reflns_limit_h_min -8
_diffrn_reflns_limit_k_max 14
_diffrn_reflns_limit_k_min -14
_diffrn_reflns_limit_l_max 4
_diffrn_reflns_limit_l_min -4
_diffrn_reflns_number 3484
_diffrn_reflns_theta_full 27.46
_diffrn_reflns_theta_max 27.46
_diffrn_reflns_theta_min 3.38
_exptl_absorpt_coefficient_mu 15.997
_exptl_absorpt_correction_T_max 1.000
_exptl_absorpt_correction_T_min 0.422
_exptl_absorpt_correction_type multi-scan
_exptl_absorpt_process_details '(SADABS; Bruker, 2004)'
_exptl_crystal_colour Yellow
_exptl_crystal_density_diffrn 3.134
_exptl_crystal_density_method 'not measured'
_exptl_crystal_description Tablet
_exptl_crystal_F_000 832
_exptl_crystal_size_max 0.1
_exptl_crystal_size_mid 0.1
_exptl_crystal_size_min 0.05
_refine_diff_density_max 0.54
_refine_diff_density_min -0.56
_refine_ls_abs_structure_details 'Flack H D (1983), Acta Cryst. A39, 876-881'
_refine_ls_abs_structure_Flack 0.14(2)
_refine_ls_extinction_method none
_refine_ls_goodness_of_fit_ref 1.05
_refine_ls_hydrogen_treatment constr
_refine_ls_matrix_type full
_refine_ls_number_parameters 110
_refine_ls_number_reflns 609
_refine_ls_number_restraints 111
_refine_ls_restrained_S_all 1.00
_refine_ls_R_factor_all 0.0331
_refine_ls_R_factor_gt 0.0303
_refine_ls_shift/su_max 0.001
_refine_ls_shift/su_mean 0.000
_refine_ls_structure_factor_coef Fsqd
_refine_ls_weighting_details 'calc w=1/[\s^2^(Fo^2^)+(0.035P)^2^] where P=(Fo^2^+2Fc^2^)/3'
_refine_ls_weighting_scheme calc
_refine_ls_wR_factor_gt 0.0677
_refine_ls_wR_factor_ref 0.0695
_reflns_number_gt 570
_reflns_number_total 609
_reflns_threshold_expression >2sigma(I)
_cod_data_source_file xk5015sup1.cif
_cod_data_source_block cmpd_2_41.9_kbar
_cod_depositor_comments
;
The following automatic conversions were performed:

'_exptl_absorpt_correction_type' value 'Multi-scan' changed to
'multi-scan' according to
/usr/data/users/saulius/crontab/automatic-downloads/current/IUCr/lib/dictionaries/cif_core.dic
dictionary named 'cif_core.dic' version 2.4.2 from 2011-04-26.

Automatic conversion script
Id: cif_fix_values 2281 2013-09-26 08:29:07Z andrius 
;
_cod_original_cell_volume 945.89(18)
_cod_database_code 2105891
_cod_database_fobs_code 2105891

loop_
_symmetry_equiv_pos_as_xyz
'x, y, z'
'-x+1/2, -y, z+1/2'
'x+1/2, -y+1/2, -z'
'-x, y+1/2, -z+1/2'

loop_
_atom_site_type_symbol
_atom_site_label
_atom_site_fract_x
_atom_site_fract_y
_atom_site_fract_z
_atom_site_U_iso_or_equiv
_atom_site_adp_type
_atom_site_calc_flag
_atom_site_refinement_flags
_atom_site_occupancy
_atom_site_symmetry_multiplicity
Pt Pt1 0.92782(8) 0.12528(4) 0.62148(17) 0.0178(10) Uani d U 1 1
Cl Cl1 0.7715(8) 0.2396(3) 0.7545(13) 0.031(2) Uani d U 1 1
Cl Cl2 1.1702(7) 0.0697(3) 0.7469(12) 0.027(3) Uani d U 1 1
S S1 0.6991(6) -0.1052(3) 0.6052(11) 0.023(2) Uani d DU 1 1
C C2 0.557(2) -0.0429(8) 0.4903(17) 0.019(3) Uani d DU 1 1
H H2A 0.6239 -0.0534 0.4183 0.023 Uiso calc R 1 1
H H2B 0.4397 -0.0858 0.4852 0.023 Uiso calc R 1 1
C C3 0.5130(14) 0.0861(7) 0.505(2) 0.018(2) Uani d DU 1 1
H H3A 0.4526 0.0964 0.5794 0.022 Uiso calc R 1 1
H H3B 0.4221 0.1084 0.4472 0.022 Uiso calc R 1 1
S S4 0.7109(6) 0.1860(3) 0.4973(10) 0.0179(19) Uani d DU 1 1
C C5 0.8059(19) 0.1571(9) 0.3542(13) 0.018(2) Uani d DU 1 1
H H5A 0.7020 0.1456 0.3013 0.022 Uiso calc R 1 1
H H5B 0.8766 0.2249 0.3287 0.022 Uiso calc R 1 1
C C6 0.9338(19) 0.0504(9) 0.3504(13) 0.019(2) Uani d DU 1 1
H H6A 1.0152 0.0558 0.2838 0.023 Uiso calc R 1 1
H H6B 0.8567 -0.0192 0.3419 0.023 Uiso calc R 1 1
S S7 1.0788(7) 0.0356(3) 0.4783(10) 0.0174(18) Uani d DU 1 1
C C8 1.0726(15) -0.1180(8) 0.513(2) 0.018(2) Uani d DU 1 1
H H8A 1.1411 -0.1588 0.4526 0.022 Uiso calc R 1 1
H H8B 1.1434 -0.1286 0.5829 0.022 Uiso calc R 1 1
C C9 0.8853(16) -0.1797(9) 0.528(2) 0.020(3) Uani d DU 1 1
H H9A 0.9094 -0.2533 0.5661 0.024 Uiso calc R 1 1
H H9B 0.8374 -0.1983 0.4518 0.024 Uiso calc R 1 1

loop_
_atom_site_aniso_label
_atom_site_aniso_U_11
_atom_site_aniso_U_22
_atom_site_aniso_U_33
_atom_site_aniso_U_12
_atom_site_aniso_U_13
_atom_site_aniso_U_23
Pt1 0.0129(3) 0.0134(2) 0.027(3) -0.00004(19) -0.0023(6) -0.0006(5)
Cl1 0.041(3) 0.0264(17) 0.026(7) 0.0091(16) 0.007(4) -0.004(3)
Cl2 0.023(2) 0.0323(19) 0.025(8) 0.0032(15) -0.003(4) 0.006(4)
S1 0.022(2) 0.0206(14) 0.027(7) -0.0017(12) 0.007(3) 0.002(3)
C2 0.013(4) 0.017(3) 0.026(7) -0.001(3) 0.005(4) -0.004(4)
C3 0.011(3) 0.018(3) 0.026(7) 0.001(3) 0.003(4) -0.004(4)
S4 0.011(2) 0.0172(14) 0.026(6) 0.0021(12) 0.002(3) -0.002(3)
C5 0.014(4) 0.015(3) 0.025(5) 0.007(3) 0.003(4) 0.000(4)
C6 0.016(4) 0.016(3) 0.025(5) 0.007(3) 0.003(4) 0.003(4)
S7 0.0139(18) 0.0135(13) 0.025(5) 0.0004(13) 0.003(3) 0.004(2)
C8 0.017(3) 0.013(3) 0.025(7) 0.001(3) 0.002(4) 0.003(3)
C9 0.019(4) 0.016(3) 0.026(7) -0.001(3) 0.004(4) 0.001(4)

loop_
_atom_type_symbol
_atom_type_description
_atom_type_scat_dispersion_real
_atom_type_scat_dispersion_imag
_atom_type_scat_source
C C 0.0033 0.0016 'International Tables Vol C Tables 4.2.6.8 and 6.1.1.4'
H H 0.0000 0.0000 'International Tables Vol C Tables 4.2.6.8 and 6.1.1.4'
S S 0.1246 0.1234 'International Tables Vol C Tables 4.2.6.8 and 6.1.1.4'
Cl Cl 0.1484 0.1585 'International Tables Vol C Tables 4.2.6.8 and 6.1.1.4'
Pt Pt -1.7033 8.3905 'International Tables Vol C Tables 4.2.6.8 and 6.1.1.4'

loop_
_geom_angle_atom_site_label_1
_geom_angle_atom_site_label_2
_geom_angle_atom_site_label_3
_geom_angle_site_symmetry_3
_geom_angle
S4 Pt1 S7 . 89.3(3)
S4 Pt1 Cl1 . 85.9(4)
S7 Pt1 Cl1 . 172.5(3)
S4 Pt1 Cl2 . 176.3(3)
S7 Pt1 Cl2 . 89.5(3)
Cl1 Pt1 Cl2 . 94.9(4)
S4 Pt1 S1 . 82.2(2)
S7 Pt1 S1 . 79.3(2)
Cl1 Pt1 S1 . 105.8(2)
Cl2 Pt1 S1 . 101.0(2)
S4 Pt1 S4 3_556 86.66(6)
S7 Pt1 S4 3_556 72.03(17)
Cl1 Pt1 S4 3_556 101.87(19)
Cl2 Pt1 S4 3_556 89.7(2)
S1 Pt1 S4 3_556 149.3(3)
C9 S1 C2 . 102.6(9)
C9 S1 Pt1 . 92.8(4)
C2 S1 Pt1 . 90.0(4)
C3 C2 S1 . 114.2(11)
C3 C2 H2A . 108.7
S1 C2 H2A . 108.7
C3 C2 H2B . 108.7
S1 C2 H2B . 108.7
H2A C2 H2B . 107.6
C2 C3 S4 . 116.5(8)
C2 C3 H3A . 108.2
S4 C3 H3A . 108.2
C2 C3 H3B . 108.2
S4 C3 H3B . 108.2
H3A C3 H3B . 107.3
C3 S4 C5 . 102.6(8)
C3 S4 Pt1 . 107.7(7)
C5 S4 Pt1 . 106.5(5)
C6 C5 S4 . 113.0(9)
C6 C5 H5A . 109.0
S4 C5 H5A . 109.0
C6 C5 H5B . 109.0
S4 C5 H5B . 109.0
H5A C5 H5B . 107.8
C5 C6 S7 . 112.8(9)
C5 C6 H6A . 109.0
S7 C6 H6A . 109.0
C5 C6 H6B . 109.0
S7 C6 H6B . 109.0
H6A C6 H6B . 107.8
C8 S7 C6 . 105.0(8)
C8 S7 Pt1 . 105.7(8)
C6 S7 Pt1 . 107.4(5)
C9 C8 S7 . 120.1(8)
C9 C8 H8A . 107.3
S7 C8 H8A . 107.3
C9 C8 H8B . 107.3
S7 C8 H8B . 107.3
H8A C8 H8B . 106.9
C8 C9 S1 . 118.5(10)
C8 C9 H9A . 107.7
S1 C9 H9A . 107.7
C8 C9 H9B . 107.7
S1 C9 H9B . 107.7
H9A C9 H9B . 107.1

loop_
_geom_bond_atom_site_label_1
_geom_bond_atom_site_label_2
_geom_bond_site_symmetry_2
_geom_bond_distance
Pt1 S4 . 2.223(8)
Pt1 S7 . 2.233(9)
Pt1 Cl1 . 2.312(11)
Pt1 Cl2 . 2.344(10)
Pt1 S1 . 3.102(4)
Pt1 S4 3_556 3.258(6)
S1 C9 . 1.814(10)
S1 C2 . 1.820(10)
C2 C3 . 1.520(9)
C2 H2A . 0.9700
C2 H2B . 0.9700
C3 S4 . 1.812(8)
C3 H3A . 0.9700
C3 H3B . 0.9700
S4 C5 . 1.830(10)
C5 C6 . 1.521(8)
C5 H5A . 0.9700
C5 H5B . 0.9700
C6 S7 . 1.819(10)
C6 H6A . 0.9700
C6 H6B . 0.9700
S7 C8 . 1.803(8)
C8 C9 . 1.514(9)
C8 H8A . 0.9700
C8 H8B . 0.9700
C9 H9A . 0.9700
C9 H9B . 0.9700

loop_
_geom_torsion_atom_site_label_1
_geom_torsion_atom_site_label_2
_geom_torsion_atom_site_label_3
_geom_torsion_atom_site_label_4
_geom_torsion
C9 S1 C2 C3 -130.3(11)
S1 C2 C3 S4 66.6(18)
C2 C3 S4 C5 58.6(17)
C3 S4 C5 C6 -81.7(11)
S4 C5 C6 S7 -37.4(14)
C5 C6 S7 C8 138.0(10)
C6 S7 C8 C9 -54(2)
S7 C8 C9 S1 -42(3)
C2 S1 C9 C8 97.5(19)
